data_2216904
loop_
_publ_author_name
'Huilu Wu'
'Ruirui Yun'
'Jian Ding'
'Jingkun Yuan'

_publ_section_title
;
 Salicylato[tris(<i>N</i>-methylbenzimidazol-2-ylmethyl)amine]zinc(II)
 perchlorate dimethylformamide sesquisolvate
;
_journal_coeditor_code BI2253
_journal_issue 1
_journal_name_full 'Acta Crystallographica Section E'
_journal_page_first m128
_journal_page_last m128
_journal_paper_doi 10.1107/S1600536807064902
_journal_volume 64
_journal_year 2008
_chemical_formula_iupac '[Zn (C7 H5 O3) (C27 H27 N7)] Cl O4, 1.5C3 H7 N O'
_chemical_formula_moiety 'C34 H32 N7 O3 Zn +, Cl O4 -, 1.5(C3 H7 N O)'
_chemical_formula_sum 'C38.5 H42.5 Cl N8.5 O8.5 Zn'
_chemical_formula_weight 861.13
_chemical_name_systematic
;
Salicylato[tris(<i>N</i>-methylbenzimidazol-2-ylmethyl)amine]zinc(II)
perchlorate dimethylformamide sesquisolvate
;
_space_group_IT_number 15
_symmetry_cell_setting monoclinic
_symmetry_space_group_name_Hall '-C 2yc'
_symmetry_space_group_name_H-M 'C 1 2/c 1'
_atom_sites_solution_hydrogens geom
_atom_sites_solution_primary direct
_atom_sites_solution_secondary difmap
_cell_angle_alpha 90.00
_cell_angle_beta 102.8290(10)
_cell_angle_gamma 90.00
_cell_formula_units_Z 8
_cell_length_a 27.7110(7)
_cell_length_b 11.4499(3)
_cell_length_c 25.1395(6)
_cell_measurement_reflns_used 30068
_cell_measurement_temperature 153(2)
_cell_measurement_theta_max 27.49
_cell_measurement_theta_min 3.02
_cell_volume 7777.4(3)
_computing_cell_refinement 'RAPID-AUTO  (Rigaku, 2004)'
_computing_data_collection 'RAPID-AUTO (Rigaku, 2004)'
_computing_data_reduction 'RAPID-AUTO  (Rigaku, 2004)'
_computing_molecular_graphics 'SHELXTL (Bruker, 1997)'
_computing_publication_material 'SHELXTL (Bruker, 1997)'
_computing_structure_refinement 'SHELXL97 (Sheldrick, 1997)'
_computing_structure_solution 'SHELXS97 (Sheldrick, 1997)'
_diffrn_ambient_temperature 153(2)
_diffrn_measured_fraction_theta_full 0.997
_diffrn_measured_fraction_theta_max 0.997
_diffrn_measurement_device_type 'Rigaku R-AXIS Spider'
_diffrn_measurement_method '\w scans'
_diffrn_radiation_monochromator graphite
_diffrn_radiation_source 'Rotating Anode'
_diffrn_radiation_type MoK\a
_diffrn_radiation_wavelength 0.71073
_diffrn_reflns_av_R_equivalents 0.0242
_diffrn_reflns_av_sigmaI/netI 0.0198
_diffrn_reflns_limit_h_max 34
_diffrn_reflns_limit_h_min -35
_diffrn_reflns_limit_k_max 14
_diffrn_reflns_limit_k_min -14
_diffrn_reflns_limit_l_max 32
_diffrn_reflns_limit_l_min -32
_diffrn_reflns_number 37173
_diffrn_reflns_theta_full 27.48
_diffrn_reflns_theta_max 27.48
_diffrn_reflns_theta_min 3.02
_diffrn_standards_decay_% 0
_diffrn_standards_interval_count 0
_diffrn_standards_interval_time 0
_diffrn_standards_number 0
_exptl_absorpt_coefficient_mu 0.766
_exptl_absorpt_correction_T_max 0.670
_exptl_absorpt_correction_T_min 0.568
_exptl_absorpt_correction_type empirical
_exptl_absorpt_process_details '(ABSCOR; Higashi, 1995)'
_exptl_crystal_colour colourless
_exptl_crystal_density_diffrn 1.471
_exptl_crystal_density_method 'not measured'
_exptl_crystal_description block
_exptl_crystal_F_000 3584
_exptl_crystal_size_max 0.78
_exptl_crystal_size_mid 0.59
_exptl_crystal_size_min 0.52
_refine_diff_density_max 1.246
_refine_diff_density_min -0.894
_refine_ls_extinction_method none
_refine_ls_goodness_of_fit_ref 1.055
_refine_ls_hydrogen_treatment constr
_refine_ls_matrix_type full
_refine_ls_number_parameters 544
_refine_ls_number_reflns 8884
_refine_ls_number_restraints 6
_refine_ls_restrained_S_all 1.062
_refine_ls_R_factor_all 0.0536
_refine_ls_R_factor_gt 0.0472
_refine_ls_shift/su_max 0.002
_refine_ls_shift/su_mean 0.000
_refine_ls_structure_factor_coef Fsqd
_refine_ls_weighting_details 'calc w=1/[\s^2^(Fo^2^)+(0.0822P)^2^+15.4526P] where P=(Fo^2^+2Fc^2^)/3'
_refine_ls_weighting_scheme calc
_refine_ls_wR_factor_gt 0.1360
_refine_ls_wR_factor_ref 0.1417
_reflns_number_gt 7743
_reflns_number_total 8884
_reflns_threshold_expression I>2\s(I)
_cod_data_source_file bi2253.cif
_cod_data_source_block I
_cod_original_cell_volume 7777.3(3)
_cod_original_sg_symbol_H-M 'C 2/c'
_cod_original_formula_sum 'C38.50 H42.50 Cl N8.50 O8.50 Zn'
_cod_database_code 2216904
_cod_database_fobs_code 2216904

loop_
_symmetry_equiv_pos_as_xyz
'x, y, z'
'-x, y, -z+1/2'
'x+1/2, y+1/2, z'
'-x+1/2, y+1/2, -z+1/2'
'-x, -y, -z'
'x, -y, z-1/2'
'-x+1/2, -y+1/2, -z'
'x+1/2, -y+1/2, z-1/2'

loop_
_atom_site_type_symbol
_atom_site_label
_atom_site_fract_x
_atom_site_fract_y
_atom_site_fract_z
_atom_site_U_iso_or_equiv
_atom_site_adp_type
_atom_site_calc_flag
_atom_site_refinement_flags
_atom_site_occupancy
_atom_site_disorder_assembly
_atom_site_disorder_group
Zn Zn 0.642944(9) 0.84620(2) 0.589173(10) 0.02240(10) Uani d . 1 . .
O O1 0.68899(7) 0.98268(15) 0.60013(8) 0.0327(4) Uani d . 1 . .
O O2 0.63215(7) 1.11523(17) 0.60677(8) 0.0335(4) Uani d . 1 . .
O O3 0.65424(8) 1.33229(17) 0.61367(10) 0.0452(5) Uani d . 1 . .
H H3 0.6356 1.2737 0.6080 0.068 Uiso calc R 1 . .
N N1 0.69813(7) 0.73107(17) 0.57875(7) 0.0241(4) Uani d . 1 . .
N N2 0.72204(8) 0.58518(18) 0.53190(8) 0.0277(4) Uani d . 1 . .
N N3 0.61492(7) 0.80785(19) 0.65594(8) 0.0274(4) Uani d . 1 . .
N N4 0.58855(8) 0.6825(2) 0.71070(9) 0.0326(5) Uani d . 1 . .
N N5 0.58658(7) 0.87034(17) 0.52174(8) 0.0246(4) Uani d . 1 . .
N N6 0.51398(7) 0.81871(19) 0.46920(8) 0.0283(4) Uani d . 1 . .
N N7 0.60436(7) 0.65516(17) 0.57040(8) 0.0265(4) Uani d . 1 . .
C C1 0.63200(9) 0.5940(2) 0.53531(10) 0.0296(5) Uani d . 1 . .
H H1A 0.6167 0.6093 0.4965 0.036 Uiso calc R 1 . .
H H1B 0.6313 0.5088 0.5417 0.036 Uiso calc R 1 . .
C C2 0.68426(9) 0.6371(2) 0.54853(9) 0.0258(5) Uani d . 1 . .
C C3 0.71939(11) 0.4822(2) 0.49674(11) 0.0370(6) Uani d . 1 . .
H H3A 0.6863 0.4772 0.4728 0.056 Uiso calc R 1 . .
H H3B 0.7258 0.4118 0.5194 0.056 Uiso calc R 1 . .
H H3C 0.7442 0.4889 0.4746 0.056 Uiso calc R 1 . .
C C4 0.76425(9) 0.6482(2) 0.55369(10) 0.0278(5) Uani d . 1 . .
C C5 0.81354(10) 0.6319(2) 0.55133(11) 0.0358(6) Uani d . 1 . .
H H5A 0.8234 0.5697 0.5311 0.043 Uiso calc R 1 . .
C C6 0.84742(10) 0.7109(3) 0.57999(12) 0.0390(6) Uani d . 1 . .
H H6A 0.8814 0.7026 0.5795 0.047 Uiso calc R 1 . .
C C7 0.83287(9) 0.8028(3) 0.60969(11) 0.0343(5) Uani d . 1 . .
H H7A 0.8572 0.8554 0.6288 0.041 Uiso calc R 1 . .
C C8 0.78364(9) 0.8186(2) 0.61178(10) 0.0286(5) Uani d . 1 . .
H H8A 0.7738 0.8809 0.6320 0.034 Uiso calc R 1 . .
C C9 0.74914(8) 0.7397(2) 0.58307(9) 0.0246(4) Uani d . 1 . .
C C10 0.60888(10) 0.6025(2) 0.62449(10) 0.0320(5) Uani d . 1 . .
H H10A 0.6415 0.5638 0.6362 0.038 Uiso calc R 1 . .
H H10B 0.5827 0.5431 0.6233 0.038 Uiso calc R 1 . .
C C11 0.60377(9) 0.6977(2) 0.66370(10) 0.0286(5) Uani d . 1 . .
C C12 0.57507(12) 0.5739(3) 0.73413(13) 0.0446(7) Uani d . 1 . .
H H12A 0.5709 0.5118 0.7066 0.067 Uiso calc R 1 . .
H H12B 0.5439 0.5848 0.7459 0.067 Uiso calc R 1 . .
H H12C 0.6013 0.5520 0.7656 0.067 Uiso calc R 1 . .
C C13 0.59040(9) 0.7902(3) 0.73574(10) 0.0337(5) Uani d . 1 . .
C C14 0.57910(12) 0.8243(3) 0.78500(12) 0.0449(7) Uani d . 1 . .
H H14A 0.5673 0.7702 0.8078 0.054 Uiso calc R 1 . .
C C15 0.58600(15) 0.9400(3) 0.79865(13) 0.0559(9) Uani d . 1 . .
H H15A 0.5792 0.9666 0.8320 0.067 Uiso calc R 1 . .
C C16 0.60278(15) 1.0198(3) 0.76492(13) 0.0548(9) Uani d . 1 . .
H H16A 0.6073 1.0990 0.7761 0.066 Uiso calc R 1 . .
C C17 0.61307(12) 0.9863(3) 0.71506(11) 0.0412(6) Uani d . 1 . .
H H17A 0.6238 1.0412 0.6918 0.049 Uiso calc R 1 . .
C C18 0.60686(9) 0.8693(2) 0.70125(10) 0.0311(5) Uani d . 1 . .
C C19 0.55290(9) 0.6784(2) 0.54270(10) 0.0292(5) Uani d . 1 . .
H H19A 0.5321 0.6865 0.5699 0.035 Uiso calc R 1 . .
H H19B 0.5398 0.6129 0.5180 0.035 Uiso calc R 1 . .
C C20 0.55155(8) 0.7890(2) 0.51075(9) 0.0255(4) Uani d . 1 . .
C C21 0.47023(9) 0.7481(3) 0.44612(11) 0.0361(6) Uani d . 1 . .
H H21A 0.4623 0.6980 0.4746 0.054 Uiso calc R 1 . .
H H21B 0.4770 0.6995 0.4165 0.054 Uiso calc R 1 . .
H H21C 0.4421 0.7997 0.4318 0.054 Uiso calc R 1 . .
C C22 0.52469(9) 0.9281(2) 0.45136(10) 0.0287(5) Uani d . 1 . .
C C23 0.49815(10) 1.0003(3) 0.41024(10) 0.0357(6) Uani d . 1 . .
H H23A 0.4668 0.9782 0.3887 0.043 Uiso calc R 1 . .
C C24 0.51999(11) 1.1051(3) 0.40270(10) 0.0386(6) Uani d . 1 . .
H H24A 0.5032 1.1569 0.3752 0.046 Uiso calc R 1 . .
C C25 0.56648(11) 1.1380(2) 0.43449(11) 0.0361(6) Uani d . 1 . .
H H25A 0.5806 1.2105 0.4275 0.043 Uiso calc R 1 . .
C C26 0.59215(10) 1.0664(2) 0.47582(10) 0.0303(5) Uani d . 1 . .
H H26A 0.6234 1.0889 0.4975 0.036 Uiso calc R 1 . .
C C27 0.57034(9) 0.9600(2) 0.48429(9) 0.0266(5) Uani d . 1 . .
C C28 0.67578(9) 1.0869(2) 0.60680(9) 0.0274(5) Uani d . 1 . .
C C29 0.71459(9) 1.1799(2) 0.61504(9) 0.0270(5) Uani d . 1 . .
C C30 0.76458(10) 1.1524(2) 0.62053(11) 0.0344(6) Uani d . 1 . .
H H30A 0.7739 1.0729 0.6186 0.041 Uiso calc R 1 . .
C C31 0.80082(11) 1.2376(3) 0.62864(12) 0.0419(6) Uani d . 1 . .
H H31A 0.8345 1.2173 0.6315 0.050 Uiso calc R 1 . .
C C32 0.78700(12) 1.3540(3) 0.63254(12) 0.0423(7) Uani d . 1 . .
H H32A 0.8116 1.4133 0.6385 0.051 Uiso calc R 1 . .
C C33 0.73832(11) 1.3838(2) 0.62789(11) 0.0377(6) Uani d . 1 . .
H H33A 0.7295 1.4633 0.6309 0.045 Uiso calc R 1 . .
C C34 0.70162(10) 1.2980(2) 0.61868(10) 0.0318(5) Uani d . 1 . .
O O8 0.69099(12) 0.5249(3) 0.73406(12) 0.0713(8) Uani d P 0.50 A 1
N N8 0.71843(9) 0.3398(2) 0.75385(10) 0.0411(6) Uani d P 0.50 A 1
C C35 0.6706(3) 0.2884(8) 0.7451(3) 0.063(2) Uani d P 0.50 A 1
H H35A 0.6453 0.3497 0.7367 0.095 Uiso calc PR 0.50 A 1
H H35B 0.6671 0.2466 0.7781 0.095 Uiso calc PR 0.50 A 1
H H35C 0.6662 0.2336 0.7145 0.095 Uiso calc PR 0.50 A 1
C C36 0.7606(4) 0.2671(9) 0.7667(3) 0.065(2) Uani d P 0.50 A 1
H H36A 0.7906 0.3150 0.7714 0.098 Uiso calc PR 0.50 A 1
H H36B 0.7598 0.2112 0.7370 0.098 Uiso calc PR 0.50 A 1
H H36C 0.7607 0.2247 0.8006 0.098 Uiso calc PR 0.50 A 1
C C37 0.7223(3) 0.4587(6) 0.7472(3) 0.0459(14) Uani d P 0.50 A 1
H H37A 0.7549 0.4894 0.7544 0.055 Uiso calc PR 0.50 A 1
O O8A 0.69099(12) 0.5249(3) 0.73406(12) 0.0713(8) Uani d P 0.50 B 2
N N8A 0.71843(9) 0.3398(2) 0.75385(10) 0.0411(6) Uani d P 0.50 B 2
C C35A 0.7024(3) 0.2147(6) 0.7536(3) 0.0605(19) Uani d P 0.50 B 2
H H35D 0.6662 0.2105 0.7433 0.091 Uiso calc PR 0.50 B 2
H H35E 0.7140 0.1812 0.7900 0.091 Uiso calc PR 0.50 B 2
H H35F 0.7164 0.1706 0.7272 0.091 Uiso calc PR 0.50 B 2
C C36A 0.7705(3) 0.3607(11) 0.7684(3) 0.070(3) Uani d P 0.50 B 2
H H36D 0.7768 0.4447 0.7673 0.106 Uiso calc PR 0.50 B 2
H H36E 0.7866 0.3204 0.7426 0.106 Uiso calc PR 0.50 B 2
H H36F 0.7839 0.3311 0.8053 0.106 Uiso calc PR 0.50 B 2
C C37A 0.6847(2) 0.4201(6) 0.7380(2) 0.0434(13) Uani d P 0.50 B 2
H H37B 0.6514 0.3937 0.7284 0.052 Uiso calc PR 0.50 B 2
Cl Cl 0.55496(2) 0.47015(6) 0.39812(3) 0.04424(18) Uani d . 1 . .
O O4 0.55287(14) 0.5918(3) 0.3936(3) 0.138(2) Uani d . 1 . .
O O5 0.54976(15) 0.4453(4) 0.45323(14) 0.1082(15) Uani d . 1 . .
O O6 0.51871(11) 0.4007(3) 0.36312(11) 0.0824(10) Uani d . 1 . .
O O7 0.60198(10) 0.4316(3) 0.39497(16) 0.0792(9) Uani d . 1 . .
O O9 0.5677(4) 0.3054(9) 0.7066(4) 0.129(3) Uiso d PD 0.50 . .
N N9 0.5000 0.2510(5) 0.7500 0.1004(19) Uiso d SD 1 . .
C C38 0.4819(6) 0.2026(13) 0.6968(3) 0.137(5) Uiso d PD 0.50 . .
H H38A 0.5054 0.2186 0.6749 0.205 Uiso d PR 0.50 . .
H H38B 0.4777 0.1197 0.6993 0.205 Uiso d PR 0.50 . .
H H38C 0.4507 0.2379 0.6803 0.205 Uiso d PR 0.50 . .
C C39 0.4779(5) 0.2491(11) 0.7952(4) 0.130(5) Uiso d PD 0.50 . .
H H39A 0.4990 0.2885 0.8253 0.195 Uiso d PR 0.50 . .
H H39B 0.4464 0.2877 0.7862 0.195 Uiso d PR 0.50 . .
H H39C 0.4734 0.1695 0.8052 0.195 Uiso d PR 0.50 . .
C C40 0.5431(2) 0.2957(8) 0.7421(5) 0.105(4) Uiso d PD 0.50 . .
H H40A 0.5606 0.3324 0.7751 0.127 Uiso d PR 0.50 . .

loop_
_atom_site_aniso_label
_atom_site_aniso_U_11
_atom_site_aniso_U_22
_atom_site_aniso_U_33
_atom_site_aniso_U_12
_atom_site_aniso_U_13
_atom_site_aniso_U_23
Zn 0.02145(15) 0.02387(15) 0.02202(15) 0.00371(9) 0.00515(10) -0.00118(9)
O1 0.0295(9) 0.0263(8) 0.0419(10) 0.0001(7) 0.0071(7) -0.0061(7)
O2 0.0291(9) 0.0330(9) 0.0372(9) 0.0053(7) 0.0047(7) -0.0021(8)
O3 0.0413(11) 0.0296(10) 0.0596(13) 0.0084(8) -0.0002(10) 0.0013(9)
N1 0.0234(9) 0.0259(9) 0.0233(9) 0.0055(7) 0.0059(7) -0.0002(7)
N2 0.0313(10) 0.0286(10) 0.0245(9) 0.0082(8) 0.0092(8) -0.0014(8)
N3 0.0259(10) 0.0322(10) 0.0249(9) 0.0029(8) 0.0071(8) 0.0002(8)
N4 0.0295(11) 0.0393(12) 0.0298(10) 0.0036(9) 0.0087(9) 0.0072(9)
N5 0.0241(9) 0.0265(9) 0.0238(9) 0.0054(7) 0.0069(7) 0.0002(7)
N6 0.0216(9) 0.0347(11) 0.0277(10) 0.0056(8) 0.0032(8) -0.0040(8)
N7 0.0255(10) 0.0257(10) 0.0283(10) 0.0046(7) 0.0062(8) -0.0007(7)
C1 0.0283(12) 0.0286(12) 0.0307(12) 0.0046(9) 0.0038(9) -0.0057(9)
C2 0.0293(12) 0.0257(11) 0.0224(10) 0.0088(9) 0.0058(9) 0.0014(8)
C3 0.0478(15) 0.0342(13) 0.0303(12) 0.0124(11) 0.0112(11) -0.0058(10)
C4 0.0315(12) 0.0307(12) 0.0235(11) 0.0070(9) 0.0114(9) 0.0040(9)
C5 0.0347(13) 0.0404(14) 0.0376(14) 0.0125(11) 0.0196(11) 0.0055(11)
C6 0.0271(12) 0.0509(16) 0.0432(14) 0.0072(11) 0.0167(11) 0.0094(12)
C7 0.0264(12) 0.0414(14) 0.0367(13) -0.0004(10) 0.0101(10) 0.0069(11)
C8 0.0287(12) 0.0316(12) 0.0265(11) 0.0024(9) 0.0085(9) 0.0055(9)
C9 0.0247(11) 0.0287(11) 0.0220(10) 0.0065(9) 0.0085(8) 0.0070(8)
C10 0.0351(13) 0.0272(12) 0.0337(12) 0.0050(10) 0.0076(10) 0.0048(10)
C11 0.0233(11) 0.0351(13) 0.0263(11) 0.0049(9) 0.0035(9) 0.0048(9)
C12 0.0470(16) 0.0453(16) 0.0446(15) 0.0019(13) 0.0168(13) 0.0162(13)
C13 0.0287(12) 0.0442(15) 0.0292(12) 0.0026(10) 0.0088(10) 0.0030(11)
C14 0.0477(17) 0.0611(19) 0.0303(13) 0.0009(14) 0.0182(12) 0.0038(13)
C15 0.078(2) 0.061(2) 0.0372(15) -0.0008(18) 0.0312(16) -0.0073(14)
C16 0.080(2) 0.0500(18) 0.0432(16) -0.0056(17) 0.0333(17) -0.0124(14)
C17 0.0524(17) 0.0439(15) 0.0329(13) -0.0032(13) 0.0213(12) -0.0076(11)
C18 0.0295(12) 0.0409(14) 0.0242(11) 0.0034(10) 0.0089(10) -0.0004(10)
C19 0.0245(11) 0.0278(11) 0.0344(12) 0.0011(9) 0.0043(9) -0.0017(9)
C20 0.0213(10) 0.0299(11) 0.0252(10) 0.0049(9) 0.0051(8) -0.0041(9)
C21 0.0233(11) 0.0436(15) 0.0374(13) 0.0034(10) -0.0019(10) -0.0084(11)
C22 0.0273(11) 0.0330(12) 0.0263(11) 0.0114(9) 0.0069(9) -0.0020(9)
C23 0.0326(13) 0.0488(15) 0.0253(11) 0.0171(11) 0.0052(10) 0.0004(11)
C24 0.0450(15) 0.0448(15) 0.0281(12) 0.0227(12) 0.0126(11) 0.0065(11)
C25 0.0495(16) 0.0327(13) 0.0304(12) 0.0126(11) 0.0182(12) 0.0036(10)
C26 0.0347(12) 0.0297(12) 0.0288(11) 0.0073(10) 0.0119(10) -0.0005(9)
C27 0.0291(11) 0.0291(11) 0.0236(10) 0.0105(9) 0.0101(9) -0.0005(9)
C28 0.0301(12) 0.0296(12) 0.0213(10) 0.0027(9) 0.0035(9) -0.0012(9)
C29 0.0325(12) 0.0282(11) 0.0194(10) 0.0005(9) 0.0041(9) -0.0031(8)
C30 0.0364(14) 0.0335(13) 0.0347(13) -0.0007(10) 0.0107(11) -0.0085(10)
C31 0.0359(14) 0.0460(16) 0.0461(15) -0.0059(12) 0.0142(12) -0.0104(13)
C32 0.0512(17) 0.0389(15) 0.0367(14) -0.0137(12) 0.0094(13) -0.0042(11)
C33 0.0508(16) 0.0274(12) 0.0321(13) -0.0027(11) 0.0032(12) 0.0007(10)
C34 0.0415(14) 0.0282(12) 0.0226(11) 0.0032(10) 0.0007(10) 0.0022(9)
O8 0.082(2) 0.0578(17) 0.0711(18) 0.0077(15) 0.0106(15) -0.0054(14)
N8 0.0391(13) 0.0522(15) 0.0294(11) 0.0040(10) 0.0025(10) -0.0025(10)
C35 0.072(5) 0.068(5) 0.049(4) -0.033(4) 0.012(3) -0.014(3)
C36 0.082(6) 0.074(5) 0.036(3) 0.031(5) 0.008(3) 0.004(4)
C37 0.051(4) 0.041(3) 0.040(3) -0.005(3) 0.000(3) 0.000(2)
O8A 0.082(2) 0.0578(17) 0.0711(18) 0.0077(15) 0.0106(15) -0.0054(14)
N8A 0.0391(13) 0.0522(15) 0.0294(11) 0.0040(10) 0.0025(10) -0.0025(10)
C35A 0.097(6) 0.048(4) 0.037(3) 0.012(4) 0.016(3) -0.004(3)
C36A 0.030(3) 0.139(9) 0.039(4) 0.010(4) 0.002(3) -0.009(5)
C37A 0.033(3) 0.054(4) 0.040(3) 0.002(3) 0.003(2) -0.007(3)
Cl 0.0316(3) 0.0346(3) 0.0695(5) -0.0046(2) 0.0177(3) -0.0068(3)
O4 0.079(2) 0.0514(19) 0.297(7) 0.0192(16) 0.071(3) 0.042(3)
O5 0.115(3) 0.149(3) 0.073(2) -0.080(3) 0.0485(19) -0.056(2)
O6 0.0594(17) 0.125(3) 0.0562(16) -0.0395(18) -0.0005(13) -0.0057(17)
O7 0.0457(14) 0.0543(15) 0.146(3) 0.0046(11) 0.0397(17) -0.0089(17)

loop_
_atom_type_symbol
_atom_type_description
_atom_type_scat_dispersion_real
_atom_type_scat_dispersion_imag
_atom_type_scat_source
C C 0.0033 0.0016 'International Tables Vol C Tables 4.2.6.8 and 6.1.1.4'
H H 0.0000 0.0000 'International Tables Vol C Tables 4.2.6.8 and 6.1.1.4'
N N 0.0061 0.0033 'International Tables Vol C Tables 4.2.6.8 and 6.1.1.4'
O O 0.0106 0.0060 'International Tables Vol C Tables 4.2.6.8 and 6.1.1.4'
Cl Cl 0.1484 0.1585 'International Tables Vol C Tables 4.2.6.8 and 6.1.1.4'
Zn Zn 0.2839 1.4301 'International Tables Vol C Tables 4.2.6.8 and 6.1.1.4'

loop_
_geom_angle_atom_site_label_1
_geom_angle_atom_site_label_2
_geom_angle_atom_site_label_3
_geom_angle_site_symmetry_1
_geom_angle_site_symmetry_3
_geom_angle
O1 Zn N3 . . 113.68(8)
O1 Zn N5 . . 110.75(8)
N3 Zn N5 . . 110.38(8)
O1 Zn N1 . . 92.77(8)
N3 Zn N1 . . 113.00(8)
N5 Zn N1 . . 115.30(7)
O1 Zn N7 . . 165.76(7)
N3 Zn N7 . . 74.69(8)
N5 Zn N7 . . 74.93(7)
N1 Zn N7 . . 73.11(7)
C28 O1 Zn . . 123.99(16)
C34 O3 H3 . . 109.5
C2 N1 C9 . . 105.19(19)
C2 N1 Zn . . 117.37(15)
C9 N1 Zn . . 134.83(16)
C2 N2 C4 . . 107.1(2)
C2 N2 C3 . . 127.1(2)
C4 N2 C3 . . 125.8(2)
C11 N3 C18 . . 106.0(2)
C11 N3 Zn . . 117.96(17)
C18 N3 Zn . . 135.89(18)
C11 N4 C13 . . 107.3(2)
C11 N4 C12 . . 128.3(2)
C13 N4 C12 . . 124.4(2)
C20 N5 C27 . . 105.27(19)
C20 N5 Zn . . 117.65(16)
C27 N5 Zn . . 136.64(17)
C20 N6 C22 . . 107.2(2)
C20 N6 C21 . . 126.7(2)
C22 N6 C21 . . 126.1(2)
C19 N7 C10 . . 112.9(2)
C19 N7 C1 . . 112.55(19)
C10 N7 C1 . . 114.34(19)
C19 N7 Zn . . 105.54(14)
C10 N7 Zn . . 104.26(15)
C1 N7 Zn . . 106.25(15)
N7 C1 C2 . . 108.51(19)
N7 C1 H1A . . 110.0
C2 C1 H1A . . 110.0
N7 C1 H1B . . 110.0
C2 C1 H1B . . 110.0
H1A C1 H1B . . 108.4
N1 C2 N2 . . 113.0(2)
N1 C2 C1 . . 122.6(2)
N2 C2 C1 . . 124.4(2)
N2 C3 H3A . . 109.5
N2 C3 H3B . . 109.5
H3A C3 H3B . . 109.5
N2 C3 H3C . . 109.5
H3A C3 H3C . . 109.5
H3B C3 H3C . . 109.5
N2 C4 C5 . . 131.8(2)
N2 C4 C9 . . 105.9(2)
C5 C4 C9 . . 122.3(2)
C6 C5 C4 . . 116.6(2)
C6 C5 H5A . . 121.7
C4 C5 H5A . . 121.7
C5 C6 C7 . . 121.7(2)
C5 C6 H6A . . 119.1
C7 C6 H6A . . 119.1
C8 C7 C6 . . 121.3(3)
C8 C7 H7A . . 119.3
C6 C7 H7A . . 119.3
C7 C8 C9 . . 117.5(2)
C7 C8 H8A . . 121.2
C9 C8 H8A . . 121.2
C8 C9 N1 . . 130.7(2)
C8 C9 C4 . . 120.5(2)
N1 C9 C4 . . 108.8(2)
N7 C10 C11 . . 108.0(2)
N7 C10 H10A . . 110.1
C11 C10 H10A . . 110.1
N7 C10 H10B . . 110.1
C11 C10 H10B . . 110.1
H10A C10 H10B . . 108.4
N3 C11 N4 . . 112.3(2)
N3 C11 C10 . . 122.5(2)
N4 C11 C10 . . 125.1(2)
N4 C12 H12A . . 109.5
N4 C12 H12B . . 109.5
H12A C12 H12B . . 109.5
N4 C12 H12C . . 109.5
H12A C12 H12C . . 109.5
H12B C12 H12C . . 109.5
N4 C13 C18 . . 106.3(2)
N4 C13 C14 . . 131.3(3)
C18 C13 C14 . . 122.4(3)
C15 C14 C13 . . 116.4(3)
C15 C14 H14A . . 121.8
C13 C14 H14A . . 121.8
C14 C15 C16 . . 121.8(3)
C14 C15 H15A . . 119.1
C16 C15 H15A . . 119.1
C15 C16 C17 . . 121.8(3)
C15 C16 H16A . . 119.1
C17 C16 H16A . . 119.1
C18 C17 C16 . . 116.8(3)
C18 C17 H17A . . 121.6
C16 C17 H17A . . 121.6
C17 C18 C13 . . 120.7(2)
C17 C18 N3 . . 131.1(2)
C13 C18 N3 . . 108.2(2)
N7 C19 C20 . . 108.35(19)
N7 C19 H19A . . 110.0
C20 C19 H19A . . 110.0
N7 C19 H19B . . 110.0
C20 C19 H19B . . 110.0
H19A C19 H19B . . 108.4
N5 C20 N6 . . 112.8(2)
N5 C20 C19 . . 123.5(2)
N6 C20 C19 . . 123.7(2)
N6 C21 H21A . . 109.5
N6 C21 H21B . . 109.5
H21A C21 H21B . . 109.5
N6 C21 H21C . . 109.5
H21A C21 H21C . . 109.5
H21B C21 H21C . . 109.5
N6 C22 C27 . . 106.0(2)
N6 C22 C23 . . 131.2(2)
C27 C22 C23 . . 122.8(3)
C24 C23 C22 . . 116.3(3)
C24 C23 H23A . . 121.9
C22 C23 H23A . . 121.9
C23 C24 C25 . . 122.0(2)
C23 C24 H24A . . 119.0
C25 C24 H24A . . 119.0
C26 C25 C24 . . 121.3(3)
C26 C25 H25A . . 119.4
C24 C25 H25A . . 119.4
C25 C26 C27 . . 117.5(3)
C25 C26 H26A . . 121.3
C27 C26 H26A . . 121.3
C26 C27 N5 . . 131.1(2)
C26 C27 C22 . . 120.2(2)
N5 C27 C22 . . 108.7(2)
O2 C28 O1 . . 123.4(2)
O2 C28 C29 . . 118.7(2)
O1 C28 C29 . . 117.9(2)
C30 C29 C34 . . 118.2(2)
C30 C29 C28 . . 121.3(2)
C34 C29 C28 . . 120.5(2)
C31 C30 C29 . . 121.8(3)
C31 C30 H30A . . 119.1
C29 C30 H30A . . 119.1
C30 C31 C32 . . 118.9(3)
C30 C31 H31A . . 120.6
C32 C31 H31A . . 120.6
C33 C32 C31 . . 120.8(3)
C33 C32 H32A . . 119.6
C31 C32 H32A . . 119.6
C32 C33 C34 . . 120.4(3)
C32 C33 H33A . . 119.8
C34 C33 H33A . . 119.8
O3 C34 C33 . . 117.9(2)
O3 C34 C29 . . 122.1(2)
C33 C34 C29 . . 120.0(3)
C37 N8 C36 . . 121.8(6)
C37 N8 C35 . . 118.9(5)
C36 N8 C35 . . 119.2(7)
N8 C35 H35A . . 109.5
N8 C35 H35B . . 109.5
H35A C35 H35B . . 109.5
N8 C35 H35C . . 109.5
H35A C35 H35C . . 109.5
H35B C35 H35C . . 109.5
N8 C36 H36A . . 109.5
N8 C36 H36B . . 109.5
H36A C36 H36B . . 109.5
N8 C36 H36C . . 109.5
H36A C36 H36C . . 109.5
H36B C36 H36C . . 109.5
O8 C37 N8 . . 128.0(6)
O8 C37 H37A . . 116.0
N8 C37 H37A . . 116.0
H35D C35A H35E . . 109.5
H35D C35A H35F . . 109.5
H35E C35A H35F . . 109.5
H36D C36A H36E . . 109.5
H36D C36A H36F . . 109.5
H36E C36A H36F . . 109.5
O7 Cl O4 . . 109.5(2)
O7 Cl O6 . . 109.2(2)
O4 Cl O6 . . 119.8(3)
O7 Cl O5 . . 106.5(3)
O4 Cl O5 . . 105.2(3)
O6 Cl O5 . . 105.92(18)
C40 N9 C40 . 2_656 135.6(8)
C40 N9 C39 . . 133.0(8)
C40 N9 C39 2_656 2_656 133.0(8)
C39 N9 C39 . 2_656 178.3(10)
C40 N9 C38 . 2_656 98.4(8)
C40 N9 C38 2_656 2_656 98.4(9)
C39 N9 C38 2_656 2_656 128.7(8)
C40 N9 C38 . . 98.4(9)
C40 N9 C38 2_656 . 98.4(8)
C39 N9 C38 . . 128.7(9)
N9 C38 H38A . . 108.7
C39 C38 H38B 2_656 . 123.0
N9 C38 H38B . . 110.1
H38A C38 H38B . . 109.5
N9 C38 H38C . . 109.6
H38A C38 H38C . . 109.5
H38B C38 H38C . . 109.5
C40 C39 C38 2_656 2_656 129.4(7)
N9 C39 O9 . 2_656 121.0(8)
C40 C39 H39A 2_656 . 123.2
N9 C39 H39A . . 109.3
O9 C39 H39A 2_656 . 101.3
N9 C39 H39B . . 109.8
H39A C39 H39B . . 109.5
N9 C39 H39C . . 109.3
O9 C39 H39C 2_656 . 105.9
H39A C39 H39C . . 109.5
H39B C39 H39C . . 109.5
O9 C40 H40A . . 109.3
N9 C40 H40A . . 109.3

loop_
_geom_bond_atom_site_label_1
_geom_bond_atom_site_label_2
_geom_bond_site_symmetry_2
_geom_bond_distance
Zn O1 . 1.9974(18)
Zn N3 . 2.047(2)
Zn N5 . 2.0528(19)
Zn N1 . 2.0791(18)
Zn N7 . 2.434(2)
O1 C28 . 1.270(3)
O2 C28 . 1.252(3)
O3 C34 . 1.349(3)
O3 H3 . 0.840
N1 C2 . 1.323(3)
N1 C9 . 1.397(3)
N2 C2 . 1.349(3)
N2 C4 . 1.380(3)
N2 C3 . 1.465(3)
N3 C11 . 1.323(3)
N3 C18 . 1.399(3)
N4 C11 . 1.351(3)
N4 C13 . 1.381(4)
N4 C12 . 1.460(4)
N5 C20 . 1.329(3)
N5 C27 . 1.398(3)
N6 C20 . 1.344(3)
N6 C22 . 1.384(3)
N6 C21 . 1.465(3)
N7 C19 . 1.466(3)
N7 C10 . 1.467(3)
N7 C1 . 1.468(3)
C1 C2 . 1.496(3)
C1 H1A . 0.990
C1 H1B . 0.990
C3 H3A . 0.980
C3 H3B . 0.980
C3 H3C . 0.980
C4 C5 . 1.393(4)
C4 C9 . 1.399(3)
C5 C6 . 1.386(4)
C5 H5A . 0.950
C6 C7 . 1.400(4)
C6 H6A . 0.950
C7 C8 . 1.389(3)
C7 H7A . 0.950
C8 C9 . 1.394(3)
C8 H8A . 0.950
C10 C11 . 1.498(4)
C10 H10A . 0.990
C10 H10B . 0.990
C12 H12A . 0.980
C12 H12B . 0.980
C12 H12C . 0.980
C13 C18 . 1.398(4)
C13 C14 . 1.399(4)
C14 C15 . 1.371(5)
C14 H14A . 0.950
C15 C16 . 1.394(5)
C15 H15A . 0.950
C16 C17 . 1.399(4)
C16 H16A . 0.950
C17 C18 . 1.385(4)
C17 H17A . 0.950
C19 C20 . 1.495(3)
C19 H19A . 0.990
C19 H19B . 0.990
C21 H21A . 0.980
C21 H21B . 0.980
C21 H21C . 0.980
C22 C27 . 1.398(3)
C22 C23 . 1.398(3)
C23 C24 . 1.376(4)
C23 H23A . 0.950
C24 C25 . 1.408(4)
C24 H24A . 0.950
C25 C26 . 1.389(4)
C25 H25A . 0.950
C26 C27 . 1.397(4)
C26 H26A . 0.950
C28 C29 . 1.495(3)
C29 C30 . 1.397(4)
C29 C34 . 1.407(3)
C30 C31 . 1.383(4)
C30 H30A . 0.950
C31 C32 . 1.397(4)
C31 H31A . 0.950
C32 C33 . 1.371(4)
C32 H32A . 0.950
C33 C34 . 1.396(4)
C33 H33A . 0.950
O8 C37 . 1.144(7)
N8 C37 . 1.378(7)
N8 C36 . 1.412(8)
N8 C35 . 1.423(7)
C35 H35A . 0.980
C35 H35B . 0.980
C35 H35C . 0.980
C36 H36A . 0.980
C36 H36B . 0.980
C36 H36C . 0.980
C37 H37A . 0.950
C35A H35D . 0.980
C35A H35E . 0.980
C35A H35F . 0.980
C36A H36D . 0.980
C36A H36E . 0.980
C36A H36F . 0.980
C37A H37B . 0.950
Cl O7 . 1.394(3)
Cl O4 . 1.398(3)
Cl O6 . 1.423(3)
Cl O5 . 1.453(3)
O9 C40 . 1.242(5)
O9 C39 2_656 1.410(14)
N9 C40 . 1.355(5)
N9 C40 2_656 1.355(5)
N9 C39 . 1.407(5)
N9 C39 2_656 1.407(5)
N9 C38 2_656 1.431(5)
N9 C38 . 1.431(5)
C38 C39 2_656 1.210(17)
C38 H38A . 0.960
C38 H38B . 0.960
C38 H38C . 0.960
C39 C40 2_656 1.123(15)
C39 C38 2_656 1.210(17)
C39 O9 2_656 1.410(14)
C39 H39A . 0.960
C39 H39B . 0.960
C39 H39C . 0.960
C40 C39 2_656 1.123(15)
C40 H40A . 0.960

loop_
_geom_hbond_atom_site_label_D
_geom_hbond_atom_site_label_H
_geom_hbond_atom_site_label_A
_geom_hbond_distance_DH
_geom_hbond_distance_HA
_geom_hbond_distance_DA
_geom_hbond_angle_DHA
O3 H3 O2 0.84 1.82 2.556(3) 145.9

loop_
_geom_torsion_atom_site_label_1
_geom_torsion_atom_site_label_2
_geom_torsion_atom_site_label_3
_geom_torsion_atom_site_label_4
_geom_torsion_site_symmetry_1
_geom_torsion_site_symmetry_4
_geom_torsion
N3 Zn O1 C28 . . -66.4(2)
N5 Zn O1 C28 . . 58.6(2)
N1 Zn O1 C28 . . 176.99(19)
N7 Zn O1 C28 . . 169.8(2)
O1 Zn N1 C2 . . -152.64(17)
N3 Zn N1 C2 . . 90.15(18)
N5 Zn N1 C2 . . -38.11(19)
N7 Zn N1 C2 . . 25.52(16)
O1 Zn N1 C9 . . 5.9(2)
N3 Zn N1 C9 . . -111.3(2)
N5 Zn N1 C9 . . 120.4(2)
N7 Zn N1 C9 . . -176.0(2)
O1 Zn N3 C11 . . -149.92(17)
N5 Zn N3 C11 . . 84.94(19)
N1 Zn N3 C11 . . -45.8(2)
N7 Zn N3 C11 . . 17.85(17)
O1 Zn N3 C18 . . 24.1(3)
N5 Zn N3 C18 . . -101.0(2)
N1 Zn N3 C18 . . 128.2(2)
N7 Zn N3 C18 . . -168.1(2)
O1 Zn N5 C20 . . -176.78(16)
N3 Zn N5 C20 . . -49.99(18)
N1 Zn N5 C20 . . 79.56(18)
N7 Zn N5 C20 . . 16.95(16)
O1 Zn N5 C27 . . -5.7(2)
N3 Zn N5 C27 . . 121.1(2)
N1 Zn N5 C27 . . -109.3(2)
N7 Zn N5 C27 . . -172.0(2)
O1 Zn N7 C19 . . -142.5(3)
N3 Zn N7 C19 . . 89.58(16)
N5 Zn N7 C19 . . -27.02(15)
N1 Zn N7 C19 . . -150.00(16)
O1 Zn N7 C10 . . 98.4(3)
N3 Zn N7 C10 . . -29.58(14)
N5 Zn N7 C10 . . -146.17(16)
N1 Zn N7 C10 . . 90.85(15)
O1 Zn N7 C1 . . -22.8(4)
N3 Zn N7 C1 . . -150.71(16)
N5 Zn N7 C1 . . 92.70(15)
N1 Zn N7 C1 . . -30.28(14)
C19 N7 C1 C2 . . 144.8(2)
C10 N7 C1 C2 . . -84.7(2)
Zn N7 C1 C2 . . 29.7(2)
C9 N1 C2 N2 . . -1.2(3)
Zn N1 C2 N2 . . 163.16(15)
C9 N1 C2 C1 . . 178.1(2)
Zn N1 C2 C1 . . -17.5(3)
C4 N2 C2 N1 . . 1.3(3)
C3 N2 C2 N1 . . -178.0(2)
C4 N2 C2 C1 . . -178.0(2)
C3 N2 C2 C1 . . 2.7(4)
N7 C1 C2 N1 . . -12.4(3)
N7 C1 C2 N2 . . 166.8(2)
C2 N2 C4 C5 . . 177.6(3)
C3 N2 C4 C5 . . -3.1(4)
C2 N2 C4 C9 . . -0.8(2)
C3 N2 C4 C9 . . 178.5(2)
N2 C4 C5 C6 . . -177.8(3)
C9 C4 C5 C6 . . 0.4(4)
C4 C5 C6 C7 . . -0.2(4)
C5 C6 C7 C8 . . 0.1(4)
C6 C7 C8 C9 . . -0.1(4)
C7 C8 C9 N1 . . 177.9(2)
C7 C8 C9 C4 . . 0.3(3)
C2 N1 C9 C8 . . -177.1(2)
Zn N1 C9 C8 . . 22.6(4)
C2 N1 C9 C4 . . 0.7(2)
Zn N1 C9 C4 . . -159.61(17)
N2 C4 C9 C8 . . 178.1(2)
C5 C4 C9 C8 . . -0.5(4)
N2 C4 C9 N1 . . 0.0(2)
C5 C4 C9 N1 . . -178.5(2)
C19 N7 C10 C11 . . -79.2(2)
C1 N7 C10 C11 . . 150.4(2)
Zn N7 C10 C11 . . 34.8(2)
C18 N3 C11 N4 . . 0.5(3)
Zn N3 C11 N4 . . 176.18(15)
C18 N3 C11 C10 . . -178.3(2)
Zn N3 C11 C10 . . -2.7(3)
C13 N4 C11 N3 . . -0.7(3)
C12 N4 C11 N3 . . -177.4(2)
C13 N4 C11 C10 . . 178.1(2)
C12 N4 C11 C10 . . 1.4(4)
N7 C10 C11 N3 . . -26.1(3)
N7 C10 C11 N4 . . 155.3(2)
C11 N4 C13 C18 . . 0.5(3)
C12 N4 C13 C18 . . 177.4(2)
C11 N4 C13 C14 . . -179.5(3)
C12 N4 C13 C14 . . -2.7(5)
N4 C13 C14 C15 . . 178.8(3)
C18 C13 C14 C15 . . -1.3(5)
C13 C14 C15 C16 . . 0.8(5)
C14 C15 C16 C17 . . 0.6(6)
C15 C16 C17 C18 . . -1.4(5)
C16 C17 C18 C13 . . 0.8(4)
C16 C17 C18 N3 . . -178.3(3)
N4 C13 C18 C17 . . -179.6(2)
C14 C13 C18 C17 . . 0.5(4)
N4 C13 C18 N3 . . -0.3(3)
C14 C13 C18 N3 . . 179.8(2)
C11 N3 C18 C17 . . 179.1(3)
Zn N3 C18 C17 . . 4.5(4)
C11 N3 C18 C13 . . -0.1(3)
Zn N3 C18 C13 . . -174.65(18)
C10 N7 C19 C20 . . 144.3(2)
C1 N7 C19 C20 . . -84.4(2)
Zn N7 C19 C20 . . 31.1(2)
C27 N5 C20 N6 . . 0.0(3)
Zn N5 C20 N6 . . 173.71(15)
C27 N5 C20 C19 . . -177.7(2)
Zn N5 C20 C19 . . -4.0(3)
C22 N6 C20 N5 . . -0.3(3)
C21 N6 C20 N5 . . 178.6(2)
C22 N6 C20 C19 . . 177.4(2)
C21 N6 C20 C19 . . -3.7(4)
N7 C19 C20 N5 . . -22.1(3)
N7 C19 C20 N6 . . 160.4(2)
C20 N6 C22 C27 . . 0.4(2)
C21 N6 C22 C27 . . -178.5(2)
C20 N6 C22 C23 . . -178.8(3)
C21 N6 C22 C23 . . 2.3(4)
N6 C22 C23 C24 . . -179.5(2)
C27 C22 C23 C24 . . 1.5(4)
C22 C23 C24 C25 . . 0.1(4)
C23 C24 C25 C26 . . -1.1(4)
C24 C25 C26 C27 . . 0.6(4)
C25 C26 C27 N5 . . 179.7(2)
C25 C26 C27 C22 . . 0.8(3)
C20 N5 C27 C26 . . -178.8(2)
Zn N5 C27 C26 . . 9.4(4)
C20 N5 C27 C22 . . 0.2(2)
Zn N5 C27 C22 . . -171.64(17)
N6 C22 C27 C26 . . 178.8(2)
C23 C22 C27 C26 . . -2.0(4)
N6 C22 C27 N5 . . -0.3(2)
C23 C22 C27 N5 . . 178.9(2)
Zn O1 C28 O2 . . -0.6(3)
Zn O1 C28 C29 . . 179.46(15)
O2 C28 C29 C30 . . 174.0(2)
O1 C28 C29 C30 . . -6.1(3)
O2 C28 C29 C34 . . -4.6(3)
O1 C28 C29 C34 . . 175.4(2)
C34 C29 C30 C31 . . -0.8(4)
C28 C29 C30 C31 . . -179.4(2)
C29 C30 C31 C32 . . 1.3(4)
C30 C31 C32 C33 . . -0.6(5)
C31 C32 C33 C34 . . -0.5(4)
C32 C33 C34 O3 . . -179.1(3)
C32 C33 C34 C29 . . 1.1(4)
C30 C29 C34 O3 . . 179.8(2)
C28 C29 C34 O3 . . -1.6(4)
C30 C29 C34 C33 . . -0.4(4)
C28 C29 C34 C33 . . 178.2(2)
C36 N8 C37 O8 . . 175.5(6)
C35 N8 C37 O8 . . -1.6(9)
C40 N9 C38 C39 . 2_656 1.7(11)
C40 N9 C38 C39 2_656 2_656 140.4(12)
C39 N9 C38 C39 . 2_656 -178.1(11)
C38 N9 C38 C39 2_656 2_656 -108.9(11)
C40 N9 C39 C40 . 2_656 118.3(10)
C38 N9 C39 C40 2_656 2_656 177.7(14)
C38 N9 C39 C40 . 2_656 -62.0(10)
C40 N9 C39 C38 . 2_656 -59.4(16)
C40 N9 C39 C38 2_656 2_656 -177.7(14)
C38 N9 C39 C38 . 2_656 120.2(16)
C40 N9 C39 O9 . 2_656 117.0(14)
C40 N9 C39 O9 2_656 2_656 -1.3(7)
C38 N9 C39 O9 2_656 2_656 176(2)
C38 N9 C39 O9 . 2_656 -63.4(14)
C39 O9 C40 N9 2_656 . -2.0(11)
C40 N9 C40 C39 2_656 2_656 -113.0(9)
C39 N9 C40 C39 . 2_656 178.0(11)
C38 N9 C40 C39 2_656 2_656 135.8(10)
C38 N9 C40 C39 . 2_656 -1.8(11)
C40 N9 C40 O9 2_656 . -110.9(7)
C39 N9 C40 O9 . . -179.9(3)
C39 N9 C40 O9 2_656 . 2.1(11)
C38 N9 C40 O9 2_656 . 137.9(11)
C38 N9 C40 O9 . . 0.3(4)
